data_1551161
loop_
_publ_author_name
'Carrington, Elliot J.'
'McAnally, Craig A.'
'Fletcher, Ashleigh J.'
'Thompson, Stephen P.'
'Warren, Mark'
'Brammer, Lee'

_publ_section_title
;
 Solvent-switchable continuous-breathing behaviour in a diamoniod
 metal-organic framework and its influence on CO2 vs CH4 selectivity
;
_journal_name_full 'Nature Chemistry'
_journal_page_first 882
_journal_page_last 889
_journal_paper_doi 10.1038/nchem.2747
_journal_volume 9
_journal_year 2017
_chemical_formula_moiety 'C18 H18 In N3 O8'
_chemical_formula_sum 'C18 H18 In N3 O8'
_chemical_formula_weight 519.17
_space_group_crystal_system orthorhombic
_space_group_IT_number 70
_space_group_name_Hall '-F 2uv 2vw'
_space_group_name_H-M_alt 'F d d d'
_symmetry_space_group_name_Hall '-F 2uv 2vw'
_symmetry_space_group_name_H-M 'F d d d :2'
_atom_sites_solution_hydrogens mixed
_atom_sites_solution_primary direct
_cell_angle_alpha 90
_cell_angle_beta 90
_cell_angle_gamma 90
_cell_formula_units_Z 16
_cell_length_a 15.3069(5)
_cell_length_b 26.9467(8)
_cell_length_c 31.2840(10)
_cell_measurement_reflns_used 9864
_cell_measurement_temperature 100
_cell_measurement_theta_max 27.491
_cell_measurement_theta_min 2.481
_cell_volume 12903.7(7)
_computing_cell_refinement 'SAINT v7.60A (Bruker, 2009)'
_computing_data_reduction 'SAINT v7.60A (Bruker, 2009)'
_computing_molecular_graphics 'Olex2 (Dolomanov et al., 2009)'
_computing_publication_material 'Olex2 (Dolomanov et al., 2009)'
_computing_structure_refinement 'ShelXL (Sheldrick, 2015)'
_computing_structure_solution 'ShelXS (Sheldrick, 2008)'
_diffrn_ambient_temperature 100
_diffrn_measured_fraction_theta_full 1.000
_diffrn_measured_fraction_theta_max 0.999
_diffrn_measurement_device_type 'Bruker APEX-II CCD'
_diffrn_measurement_method '\f and \w scans'
_diffrn_radiation_monochromator graphite
_diffrn_radiation_type MoK\a
_diffrn_radiation_wavelength 0.71073
_diffrn_reflns_av_R_equivalents 0.0268
_diffrn_reflns_av_unetI/netI 0.0124
_diffrn_reflns_Laue_measured_fraction_full 1.000
_diffrn_reflns_Laue_measured_fraction_max 0.999
_diffrn_reflns_limit_h_max 19
_diffrn_reflns_limit_h_min -16
_diffrn_reflns_limit_k_max 34
_diffrn_reflns_limit_k_min -34
_diffrn_reflns_limit_l_max 40
_diffrn_reflns_limit_l_min -40
_diffrn_reflns_number 43105
_diffrn_reflns_point_group_measured_fraction_full 1.000
_diffrn_reflns_point_group_measured_fraction_max 0.999
_diffrn_reflns_theta_full 25.242
_diffrn_reflns_theta_max 27.526
_diffrn_reflns_theta_min 1.663
_diffrn_standards_number 0
_exptl_absorpt_coefficient_mu 0.765
_exptl_absorpt_correction_T_max 0.7456
_exptl_absorpt_correction_T_min 0.6666
_exptl_absorpt_correction_type multi-scan
_exptl_absorpt_process_details
;
SADABS-2008/1 (Bruker,2008) was used for absorption correction.
wR2(int) was 0.0526 before and 0.0433 after correction.
The Ratio of minimum to maximum transmission is 0.8940.
The \l/2 correction factor is 0.0015.
;
_exptl_crystal_colour brown
_exptl_crystal_colour_primary brown
_exptl_crystal_density_diffrn 1.069
_exptl_crystal_density_meas .
_exptl_crystal_description octahedral
_exptl_crystal_F_000 4160
_exptl_crystal_size_max 0.27
_exptl_crystal_size_mid 0.17
_exptl_crystal_size_min 0.1
_refine_diff_density_max 1.205
_refine_diff_density_min -0.858
_refine_diff_density_rms 0.217
_refine_ls_extinction_coef .
_refine_ls_extinction_method none
_refine_ls_goodness_of_fit_ref 1.204
_refine_ls_hydrogen_treatment constr
_refine_ls_matrix_type full
_refine_ls_number_parameters 139
_refine_ls_number_reflns 3725
_refine_ls_number_restraints 8
_refine_ls_restrained_S_all 1.208
_refine_ls_R_factor_all 0.0610
_refine_ls_R_factor_gt 0.0523
_refine_ls_shift/su_max 0.000
_refine_ls_shift/su_mean 0.000
_refine_ls_structure_factor_coef Fsqd
_refine_ls_weighting_details 'w=1/[\s^2^(Fo^2^)+(0.1080P)^2^+158.6311P] where P=(Fo^2^+2Fc^2^)/3'
_refine_ls_weighting_scheme calc
_refine_ls_wR_factor_gt 0.1834
_refine_ls_wR_factor_ref 0.1961
_reflns_Friedel_coverage 0.000
_reflns_Friedel_fraction_full .
_reflns_Friedel_fraction_max .
_reflns_number_gt 3136
_reflns_number_total 3725
_reflns_threshold_expression 'I > 2\s(I)'
_cod_data_source_file nchem.2747-s2.cif
_cod_data_source_block A1
_cod_database_code 1551161
_shelx_space_group_comment
;
The symmetry employed for this shelxl refinement is uniquely defined
by the following loop, which should always be used as a source of
symmetry information in preference to the above space-group names.
They are only intended as comments.
;
_olex2_refinement_description
;
1. Fixed Uiso
 At 1.2 times of:
  All C(H) groups, All N(H,H) groups
 At 1.5 times of:
  All C(H,H,H) groups
2. Restrained distances
 C11-N2B
 1.48 with sigma of 0.02
 C9-N2A
 1.48 with sigma of 0.02
 N2A-C10
 1.48 with sigma of 0.02
 C9-C10
 2.47 with sigma of 0.02
3. Restrained planarity
 N1B, C3B, C7B, C4B, C6B
 with sigma of 0.1
 N1A, C3A, C4A, C6A, C7A
 with sigma of 0.1
4. Others
 Sof(N1B)=Sof(H1BA)=Sof(H1BB)=Sof(C3B)=Sof(C7B)=Sof(H7B)=Sof(C4B)=Sof(H4B)=
 Sof(C6B)=Sof(H6B)=1-FVAR(1)
 Sof(N1A)=Sof(H1AA)=Sof(H1AB)=Sof(C3A)=Sof(C4A)=Sof(H4A)=Sof(C6A)=Sof(H6A)=
 Sof(C7A)=Sof(H7A)=FVAR(1)
 Fixed Sof: N2A(0.25) H2AA(0.25) H2AB(0.25) C9(0.25) H9A(0.25) H9B(0.25)
 H9C(0.25) C10(0.25) H10A(0.25) H10B(0.25) H10C(0.25) N2B(0.25) H2BA(0.25)
 H2BB(0.25) C11(0.5) H11A(0.5) H11C(0.5) H11B(0.5)
5.a Rotating group:
 N1A(H1AA,H1AB), N1B(H1BA,H1BB)
5.b Secondary CH2 refined with riding coordinates:
 N2A(H2AA,H2AB), N2B(H2BA,H2BB)
5.c Me refined with riding coordinates:
 C9(H9A,H9B,H9C), C10(H10A,H10B,H10C), C11(H11A,H11C,H11B)
5.d Aromatic/amide H refined with riding coordinates:
 C4A(H4A), C6A(H6A), C7A(H7A), C7B(H7B), C4B(H4B), C6B(H6B)
;
_shelx_shelxl_version_number 2014/7
_olex2_date_sample_data_collection '23 June 2014'
_olex2_exptl_crystal_mounting_method 'on Loop under Oil'
_olex2_submission_special_instructions 'No special instructions were received'

loop_
_space_group_symop_operation_xyz
'x, y, z'
'-x+1/4, -y+1/4, z'
'x, -y+1/4, -z+1/4'
'-x+1/4, y, -z+1/4'
'x, y+1/2, z+1/2'
'-x+1/4, -y+3/4, z+1/2'
'x, -y+3/4, -z+3/4'
'-x+1/4, y+1/2, -z+3/4'
'x+1/2, y, z+1/2'
'-x+3/4, -y+1/4, z+1/2'
'x+1/2, -y+1/4, -z+3/4'
'-x+3/4, y, -z+3/4'
'x+1/2, y+1/2, z'
'-x+3/4, -y+3/4, z'
'x+1/2, -y+3/4, -z+1/4'
'-x+3/4, y+1/2, -z+1/4'
'-x, -y, -z'
'x-1/4, y-1/4, -z'
'-x, y-1/4, z-1/4'
'x-1/4, -y, z-1/4'
'-x, -y+1/2, -z+1/2'
'x-1/4, y+1/4, -z+1/2'
'-x, y+1/4, z+1/4'
'x-1/4, -y+1/2, z+1/4'
'-x+1/2, -y, -z+1/2'
'x+1/4, y-1/4, -z+1/2'
'-x+1/2, y-1/4, z+1/4'
'x+1/4, -y, z+1/4'
'-x+1/2, -y+1/2, -z'
'x+1/4, y+1/4, -z'
'-x+1/2, y+1/4, z-1/4'
'x+1/4, -y+1/2, z-1/4'

loop_
_atom_site_label
_atom_site_type_symbol
_atom_site_fract_x
_atom_site_fract_y
_atom_site_fract_z
_atom_site_U_iso_or_equiv
_atom_site_adp_type
_atom_site_occupancy
_atom_site_site_symmetry_order
_atom_site_calc_flag
_atom_site_refinement_flags_posn
_atom_site_refinement_flags_adp
_atom_site_refinement_flags_occupancy
_atom_site_disorder_assembly
_atom_site_disorder_group
In1 In 0.3750 0.3750 0.06570(2) 0.02031(19) Uani 1 2 d S T P . .
O1 O 0.3963(2) 0.43611(16) 0.01764(12) 0.0400(9) Uani 1 1 d . . . . .
O2 O 0.2628(2) 0.41161(13) 0.02976(11) 0.0355(8) Uani 1 1 d . . . . .
O3 O 0.3540(2) 0.43223(14) 0.11779(12) 0.0343(8) Uani 1 1 d . . . . .
O4 O 0.2617(2) 0.33756(12) 0.10149(10) 0.0311(7) Uani 1 1 d . . . . .
C1 C 0.3151(3) 0.43843(19) 0.00915(15) 0.0339(10) Uani 1 1 d . . . . .
C2 C 0.2832(3) 0.4720(2) -0.02515(16) 0.0386(11) Uani 1 1 d . . . . .
C5 C 0.2179(3) 0.5320(2) -0.09026(16) 0.0358(11) Uani 1 1 d . . . . .
C8 C 0.3149(3) 0.31419(18) 0.12438(13) 0.0293(10) Uani 1 1 d . . . . .
N1A N 0.4324(10) 0.5001(7) -0.0458(6) 0.075(5) Uiso 0.49(2) 1 d . . . A 1
H1AA H 0.4497 0.4778 -0.0269 0.090 Uiso 0.49(2) 1 d GR . . A 1
H1AB H 0.4609 0.4953 -0.0700 0.090 Uiso 0.49(2) 1 d GR . . A 1
C3A C 0.3411(8) 0.4982(5) -0.0506(4) 0.037(3) Uiso 0.49(2) 1 d . . . A 1
C4A C 0.3061(8) 0.5279(6) -0.0831(4) 0.035(3) Uiso 0.49(2) 1 d . . . A 1
H4A H 0.3450 0.5460 -0.1009 0.042 Uiso 0.49(2) 1 calc R . . A 1
C6A C 0.1600(8) 0.5054(5) -0.0651(4) 0.033(3) Uiso 0.49(2) 1 d . . . A 1
H6A H 0.0988 0.5075 -0.0696 0.039 Uiso 0.49(2) 1 calc R . . A 1
C7A C 0.1948(7) 0.4753(5) -0.0324(4) 0.028(3) Uiso 0.49(2) 1 d . . . A 1
H7A H 0.1561 0.4567 -0.0150 0.033 Uiso 0.49(2) 1 calc R . . A 1
N1B N 0.4211(9) 0.5206(6) -0.0295(5) 0.064(4) Uiso 0.51(2) 1 d . . . A 2
H1BA H 0.4425 0.4942 -0.0162 0.076 Uiso 0.51(2) 1 d GR . . A 2
H1BB H 0.4545 0.5272 -0.0519 0.076 Uiso 0.51(2) 1 d GR . . A 2
N2A N 0.3158(18) 0.5392(11) 0.0796(10) 0.088(9) Uiso 0.25 1 d D . . B 1
H2AA H 0.3411 0.5101 0.0715 0.106 Uiso 0.25 1 calc R . . B 1
H2AB H 0.3401 0.5481 0.1050 0.106 Uiso 0.25 1 calc R . . B 1
C9 C 0.339(4) 0.577(2) 0.048(2) 0.18(3) Uiso 0.25 1 d D . . B 1
H9A H 0.4024 0.5801 0.0458 0.267 Uiso 0.25 1 calc R . . B 1
H9B H 0.3151 0.5677 0.0198 0.267 Uiso 0.25 1 calc R . . B 1
H9C H 0.3139 0.6092 0.0564 0.267 Uiso 0.25 1 calc R . . B 1
C10 C 0.225(2) 0.5300(15) 0.0867(13) 0.091(11) Uiso 0.25 1 d D . . B 1
H10A H 0.2179 0.5041 0.1084 0.137 Uiso 0.25 1 calc R . . B 1
H10B H 0.1964 0.5606 0.0965 0.137 Uiso 0.25 1 calc R . . B 1
H10C H 0.1976 0.5190 0.0599 0.137 Uiso 0.25 1 calc R . . B 1
N2B N 0.1250 0.4623(13) 0.1250 0.152(14) Uiso 0.5 2 d DS T P C 2
H2BA H 0.0816 0.4824 0.1346 0.182 Uiso 0.25 1 calc R . . C 2
H2BB H 0.1685 0.4824 0.1154 0.182 Uiso 0.25 1 calc R . . C 2
C3B C 0.3369(7) 0.5111(5) -0.0425(4) 0.033(3) Uiso 0.51(2) 1 d . . . A 2
C7B C 0.1976(8) 0.4634(5) -0.0412(4) 0.035(3) Uiso 0.51(2) 1 d . . . A 2
H7B H 0.1639 0.4370 -0.0297 0.042 Uiso 0.51(2) 1 calc R . . A 2
C11 C 0.0918(14) 0.4371(7) 0.0890(6) 0.088(5) Uiso 0.5 1 d D . . C 2
H11A H 0.0722 0.4614 0.0677 0.133 Uiso 0.5 1 calc R . . C 2
H11C H 0.1377 0.4163 0.0766 0.133 Uiso 0.5 1 calc R . . C 2
H11B H 0.0424 0.4163 0.0977 0.133 Uiso 0.5 1 calc R . . C 2
C4B C 0.3017(7) 0.5410(5) -0.0751(4) 0.028(3) Uiso 0.51(2) 1 d . . . A 2
H4B H 0.3353 0.5674 -0.0868 0.034 Uiso 0.51(2) 1 calc R . . A 2
C6B C 0.1619(8) 0.4929(5) -0.0736(4) 0.034(3) Uiso 0.51(2) 1 d . . . A 2
H6B H 0.1044 0.4876 -0.0840 0.041 Uiso 0.51(2) 1 calc R . . A 2

loop_
_atom_site_aniso_label
_atom_site_aniso_U_11
_atom_site_aniso_U_22
_atom_site_aniso_U_33
_atom_site_aniso_U_23
_atom_site_aniso_U_13
_atom_site_aniso_U_12
In1 0.0232(3) 0.0217(3) 0.0160(3) 0.000 0.000 -0.00136(14)
O1 0.0327(17) 0.052(2) 0.0353(19) 0.0220(17) -0.0018(15) -0.0018(17)
O2 0.0319(17) 0.0409(19) 0.0336(17) 0.0144(14) -0.0021(14) -0.0015(14)
O3 0.0314(17) 0.0370(19) 0.0344(18) -0.0141(15) 0.0013(14) -0.0033(15)
O4 0.0316(16) 0.0343(17) 0.0274(15) 0.0076(13) 0.0007(13) -0.0039(13)
C1 0.032(2) 0.040(3) 0.029(2) 0.0098(19) -0.0006(19) 0.000(2)
C2 0.033(2) 0.047(3) 0.036(2) 0.020(2) -0.001(2) 0.001(2)
C5 0.034(2) 0.042(3) 0.031(2) 0.013(2) 0.0011(19) 0.003(2)
C8 0.033(2) 0.029(2) 0.026(2) 0.0046(16) -0.0022(17) -0.0061(19)

loop_
_atom_type_symbol
_atom_type_description
_atom_type_scat_dispersion_real
_atom_type_scat_dispersion_imag
_atom_type_scat_source
C C 0.0033 0.0016 'International Tables Vol C Tables 4.2.6.8 and 6.1.1.4'
H H 0.0000 0.0000 'International Tables Vol C Tables 4.2.6.8 and 6.1.1.4'
In In -0.7276 1.3100 'International Tables Vol C Tables 4.2.6.8 and 6.1.1.4'
N N 0.0061 0.0033 'International Tables Vol C Tables 4.2.6.8 and 6.1.1.4'
O O 0.0106 0.0060 'International Tables Vol C Tables 4.2.6.8 and 6.1.1.4'

loop_
_geom_angle_atom_site_label_1
_geom_angle_atom_site_label_2
_geom_angle_atom_site_label_3
_geom_angle
_geom_angle_site_symmetry_1
_geom_angle_site_symmetry_3
O1 In1 O1 96.3(2) . 14
O1 In1 O2 57.54(13) 14 14
O1 In1 O2 57.54(13) . .
O1 In1 O2 82.99(14) . 14
O1 In1 O2 82.99(14) 14 .
O1 In1 O3 162.99(15) . 14
O1 In1 O3 90.17(17) . .
O1 In1 O3 162.99(15) 14 .
O1 In1 O3 90.17(17) 14 14
O1 In1 O4 83.96(13) . 14
O1 In1 O4 139.05(13) 14 14
O1 In1 O4 139.05(13) . .
O1 In1 O4 83.96(13) 14 .
O1 In1 C1 28.99(14) . .
O1 In1 C1 88.60(16) . 14
O1 In1 C1 88.60(16) 14 .
O1 In1 C1 28.99(14) 14 14
O1 In1 C8 166.58(15) . .
O1 In1 C8 87.69(15) . 14
O1 In1 C8 166.58(15) 14 14
O1 In1 C8 87.69(15) 14 .
O2 In1 O2 120.83(18) . 14
O2 In1 O4 128.28(14) . 14
O2 In1 O4 128.27(14) 14 .
O2 In1 O4 82.05(13) . .
O2 In1 O4 82.05(13) 14 14
O2 In1 C1 102.28(14) 14 .
O2 In1 C1 28.58(14) 14 14
O2 In1 C1 28.58(14) . .
O2 In1 C1 102.28(14) . 14
O2 In1 C8 109.80(15) 14 .
O2 In1 C8 110.57(14) . .
O2 In1 C8 110.57(14) 14 14
O2 In1 C8 109.80(15) . 14
O3 In1 O2 87.32(14) . .
O3 In1 O2 87.32(14) 14 14
O3 In1 O2 139.18(13) . 14
O3 In1 O2 139.18(13) 14 .
O3 In1 O3 88.1(2) 14 .
O3 In1 O4 80.87(13) . .
O3 In1 O4 80.87(13) 14 14
O3 In1 O4 57.18(12) 14 .
O3 In1 O4 57.18(12) . 14
O3 In1 C1 167.71(14) . 14
O3 In1 C1 89.54(15) 14 14
O3 In1 C1 167.71(14) 14 .
O3 In1 C1 89.54(15) . .
O3 In1 C8 82.66(14) 14 14
O3 In1 C8 82.66(14) . .
O3 In1 C8 28.70(15) . 14
O3 In1 C8 28.70(15) 14 .
O4 In1 O4 121.69(16) 14 .
O4 In1 C1 110.52(13) 14 14
O4 In1 C1 107.82(14) . 14
O4 In1 C1 110.53(13) . .
O4 In1 C1 107.82(14) 14 .
O4 In1 C8 101.40(13) . 14
O4 In1 C8 101.41(13) 14 .
O4 In1 C8 28.52(14) . .
O4 In1 C8 28.52(14) 14 14
C1 In1 C1 95.3(2) . 14
C1 In1 C8 100.78(17) 14 .
C1 In1 C8 100.78(17) . 14
C1 In1 C8 139.01(17) 14 14
C1 In1 C8 139.01(17) . .
C8 In1 C8 91.3(2) 14 .
C1 O1 In1 91.9(3) . .
C1 O2 In1 91.3(3) . .
C8 O3 In1 91.7(3) 14 .
C8 O4 In1 90.5(3) . .
O1 C1 In1 59.1(2) . .
O1 C1 C2 120.1(4) . .
O2 C1 In1 60.1(2) . .
O2 C1 O1 119.1(4) . .
O2 C1 C2 120.8(4) . .
C2 C1 In1 176.2(4) . .
C3A C2 C1 121.0(7) . .
C7A C2 C1 118.8(6) . .
C7A C2 C3A 120.1(8) . .
C3B C2 C1 121.9(6) . .
C7B C2 C1 117.3(6) . .
C7B C2 C3B 120.8(7) . .
C4A C5 C8 119.9(6) . 31
C4A C5 C6A 119.6(8) . .
C6A C5 C8 120.5(6) . 31
C4B C5 C8 117.4(6) . 31
C4B C5 C6B 123.3(7) . .
C6B C5 C8 119.3(6) . 31
O3 C8 In1 59.6(2) 14 .
O3 C8 C5 119.7(4) 14 27
O4 C8 In1 61.0(2) . .
O4 C8 O3 120.5(4) . 14
O4 C8 C5 119.8(4) . 27
C5 C8 In1 176.5(4) 27 .
C2 C3A N1A 126.4(11) . .
C2 C3A C4A 117.7(11) . .
C4A C3A N1A 115.9(12) . .
C5 C4A C3A 122.7(10) . .
C5 C6A C7A 117.9(10) . .
C2 C7A C6A 121.9(10) . .
C10 N2A C9 117(2) . .
C11 N2B C11 123(3) . 4
N1B C3B C2 124.0(10) . .
N1B C3B C4B 117.8(11) . .
C4B C3B C2 118.2(9) . .
C6B C7B C2 121.6(10) . .
C5 C4B C3B 120.0(9) . .
C7B C6B C5 116.2(10) . .

loop_
_geom_bond_atom_site_label_1
_geom_bond_atom_site_label_2
_geom_bond_distance
_geom_bond_site_symmetry_2
In1 O1 2.254(3) .
In1 O1 2.254(3) 14
In1 O2 2.277(3) .
In1 O2 2.277(3) 14
In1 O3 2.267(3) .
In1 O3 2.267(3) 14
In1 O4 2.298(3) .
In1 O4 2.298(3) 14
In1 C1 2.625(5) .
In1 C1 2.625(5) 14
In1 C8 2.627(4) 14
In1 C8 2.627(4) .
O1 C1 1.273(6) .
O2 C1 1.256(6) .
O3 C8 1.262(6) 14
O4 C8 1.254(6) .
C1 C2 1.486(6) .
C2 C3A 1.385(13) .
C2 C7A 1.375(12) .
C2 C3B 1.442(13) .
C2 C7B 1.422(13) .
C5 C8 1.493(6) 31
C5 C4A 1.374(13) .
C5 C6A 1.384(13) .
C5 C4B 1.389(12) .
C5 C6B 1.455(13) .
C8 O3 1.262(6) 14
C8 C5 1.493(6) 27
N1A C3A 1.41(2) .
C3A C4A 1.399(17) .
C6A C7A 1.409(16) .
N1B C3B 1.375(18) .
N2A C9 1.473(19) .
N2A C10 1.432(18) .
N2B C11 1.409(16) .
N2B C11 1.409(16) 4
C3B C4B 1.409(15) .
C7B C6B 1.397(16) .
